data_7221596
loop_
_publ_author_name
'Tian, Jianwen'
'He, Xiaohui'
'Liu, Jingyin'
'Deng, Xiaodan'
'Chen, Defu'

_publ_section_title
;
 Synthesis of well defined C--C bridged Ni(ii) complexes bearing
 \b-ketoiminato-fluorene ligands by bifluorenyl in situ coupling and
 application for norbornene (co)polymerization
;
_journal_issue 76
_journal_name_full 'RSC Adv.'
_journal_page_first 61851
_journal_paper_doi 10.1039/C5RA11630A
_journal_volume 5
_journal_year 2015
_chemical_formula_sum 'C37 H32 Cl2 N2 Ni O2'
_chemical_formula_weight 666.26
_chemical_name_systematic
; 
 ? 
;
_space_group_IT_number 14
_symmetry_cell_setting monoclinic
_symmetry_space_group_name_Hall '-P 2yn'
_symmetry_space_group_name_H-M 'P 1 21/n 1'
_atom_sites_solution_hydrogens geom
_atom_sites_solution_primary direct
_atom_sites_solution_secondary difmap
_audit_creation_method SHELXL-97
_audit_update_record
;
2013-12-02 deposited with the CCDC.
2015-07-13 downloaded from the CCDC.
;
_cell_angle_alpha 90.00
_cell_angle_beta 96.8170(10)
_cell_angle_gamma 90.00
_cell_formula_units_Z 4
_cell_length_a 9.0438(8)
_cell_length_b 19.4513(18)
_cell_length_c 18.1240(17)
_cell_measurement_reflns_used 4423
_cell_measurement_temperature 296(2)
_cell_measurement_theta_max 21.96
_cell_measurement_theta_min 2.26
_cell_volume 3165.7(5)
_computing_cell_refinement 'Bruker SAINT'
_computing_data_collection 'Bruker APEX2'
_computing_data_reduction 'Bruker SAINT'
_computing_molecular_graphics 'Bruker SHELXTL'
_computing_publication_material 'Bruker SHELXTL'
_computing_structure_refinement 'SHELXL-97 (Sheldrick, 2008)'
_computing_structure_solution 'SHELXS-97 (Sheldrick, 2008)'
_diffrn_ambient_temperature 296(2)
_diffrn_measured_fraction_theta_full 0.999
_diffrn_measured_fraction_theta_max 0.999
_diffrn_measurement_device_type 'Bruker APEX-II CCD'
_diffrn_measurement_method '\f and \w scans'
_diffrn_radiation_monochromator graphite
_diffrn_radiation_source 'fine-focus sealed tube'
_diffrn_radiation_type MoK\a
_diffrn_radiation_wavelength 0.71073
_diffrn_reflns_av_R_equivalents 0.0511
_diffrn_reflns_av_sigmaI/netI 0.0493
_diffrn_reflns_limit_h_max 10
_diffrn_reflns_limit_h_min -10
_diffrn_reflns_limit_k_max 23
_diffrn_reflns_limit_k_min -22
_diffrn_reflns_limit_l_max 21
_diffrn_reflns_limit_l_min -21
_diffrn_reflns_number 24012
_diffrn_reflns_theta_full 25.50
_diffrn_reflns_theta_max 25.50
_diffrn_reflns_theta_min 2.26
_exptl_absorpt_coefficient_mu 0.818
_exptl_absorpt_correction_T_max 0.8871
_exptl_absorpt_correction_T_min 0.8405
_exptl_absorpt_correction_type none
_exptl_crystal_density_diffrn 1.398
_exptl_crystal_density_method 'not measured'
_exptl_crystal_F_000 1384
_exptl_crystal_size_max 0.22
_exptl_crystal_size_mid 0.20
_exptl_crystal_size_min 0.15
_refine_diff_density_max 0.888
_refine_diff_density_min -0.866
_refine_diff_density_rms 0.095
_refine_ls_extinction_method none
_refine_ls_goodness_of_fit_ref 0.962
_refine_ls_hydrogen_treatment mixed
_refine_ls_matrix_type full
_refine_ls_number_parameters 386
_refine_ls_number_reflns 5882
_refine_ls_number_restraints 0
_refine_ls_restrained_S_all 0.962
_refine_ls_R_factor_all 0.1007
_refine_ls_R_factor_gt 0.0638
_refine_ls_shift/su_max 0.001
_refine_ls_shift/su_mean 0.000
_refine_ls_structure_factor_coef Fsqd
_refine_ls_weighting_details 'calc w=1/[\s^2^(Fo^2^)+(0.1038P)^2^+6.8624P] where P=(Fo^2^+2Fc^2^)/3'
_refine_ls_weighting_scheme calc
_refine_ls_wR_factor_gt 0.1735
_refine_ls_wR_factor_ref 0.2031
_reflns_number_gt 3926
_reflns_number_total 5882
_reflns_threshold_expression >2sigma(I)
_cod_data_source_file c5ra11630a1.cif
_cod_data_source_block a
_cod_depositor_comments
;
The following automatic conversions were performed:

'_symmetry_cell_setting' value 'Monoclinic' changed to 'monoclinic'
according to
/usr/data/users/saulius/crontab/automatic-downloads/rss-feeds/RSC/lib/dictionaries/cif_core.dic
dictionary named 'cif_core.dic' version 2.4.2 from 2011-04-26.

Automatic conversion script
Id: cif_fix_values 3271 2015-04-21 07:52:19Z andrius 
;
_cod_original_sg_symbol_H-M P2(1)/n
_cod_database_code 7221596

loop_
_symmetry_equiv_pos_as_xyz
'x, y, z'
'-x+1/2, y+1/2, -z+1/2'
'-x, -y, -z'
'x-1/2, -y-1/2, z-1/2'

loop_
_atom_site_label
_atom_site_type_symbol
_atom_site_fract_x
_atom_site_fract_y
_atom_site_fract_z
_atom_site_U_iso_or_equiv
_atom_site_adp_type
_atom_site_occupancy
_atom_site_symmetry_multiplicity
_atom_site_calc_flag
_atom_site_refinement_flags
C1 C 0.9610(5) 0.6820(2) 0.8291(3) 0.0447(11) Uani 1 1 d .
C2 C 1.0980(5) 0.7079(3) 0.8579(3) 0.0560(13) Uani 1 1 d .
H2 H 1.1111 0.7547 0.8671 0.067 Uiso 1 1 calc R
C3 C 1.2154(6) 0.6622(4) 0.8726(4) 0.0755(18) Uani 1 1 d .
H3 H 1.3089 0.6790 0.8908 0.091 Uiso 1 1 calc R
C4 C 1.1976(7) 0.5927(4) 0.8611(4) 0.0795(19) Uani 1 1 d .
H4 H 1.2780 0.5632 0.8725 0.095 Uiso 1 1 calc R
C5 C 1.0611(7) 0.5669(3) 0.8329(4) 0.0706(17) Uani 1 1 d .
H5 H 1.0486 0.5199 0.8248 0.085 Uiso 1 1 calc R
C6 C 0.9423(6) 0.6117(3) 0.8165(3) 0.0508(12) Uani 1 1 d .
C7 C 0.7910(6) 0.5989(3) 0.7813(3) 0.0513(12) Uani 1 1 d .
C8 C 0.7224(8) 0.5383(3) 0.7567(4) 0.0733(17) Uani 1 1 d .
H8 H 0.7731 0.4966 0.7620 0.088 Uiso 1 1 calc R
C9 C 0.5762(9) 0.5410(4) 0.7237(4) 0.092(2) Uani 1 1 d .
H9 H 0.5282 0.5007 0.7069 0.110 Uiso 1 1 calc R
C10 C 0.5014(7) 0.6023(4) 0.7156(4) 0.0791(19) Uani 1 1 d .
H10 H 0.4032 0.6030 0.6935 0.095 Uiso 1 1 calc R
C11 C 0.5694(6) 0.6630(3) 0.7396(3) 0.0578(14) Uani 1 1 d .
H11 H 0.5184 0.7045 0.7333 0.069 Uiso 1 1 calc R
C12 C 0.7147(5) 0.6610(2) 0.7732(3) 0.0436(11) Uani 1 1 d .
C13 C 0.8912(6) 0.7783(3) 0.6955(3) 0.0529(13) Uani 1 1 d .
C14 C 1.0037(9) 0.7235(4) 0.6829(4) 0.095(2) Uani 1 1 d .
H14A H 1.0844 0.7248 0.7224 0.143 Uiso 1 1 calc R
H14B H 1.0415 0.7315 0.6363 0.143 Uiso 1 1 calc R
H14C H 0.9569 0.6791 0.6819 0.143 Uiso 1 1 calc R
C15 C 0.8737(7) 0.8298(3) 0.6404(3) 0.0612(15) Uani 1 1 d .
H15 H 0.9449 0.8318 0.6074 0.073 Uiso 1 1 calc R
C16 C 0.7621(6) 0.8767(3) 0.6313(3) 0.0577(14) Uani 1 1 d .
C17 C 0.7511(9) 0.9281(4) 0.5682(4) 0.098(2) Uani 1 1 d .
H17A H 0.6513 0.9283 0.5433 0.147 Uiso 1 1 calc R
H17B H 0.8191 0.9154 0.5336 0.147 Uiso 1 1 calc R
H17C H 0.7760 0.9731 0.5876 0.147 Uiso 1 1 calc R
C18 C 0.8692(5) 0.7973(3) 0.9222(3) 0.0457(11) Uani 1 1 d .
C19 C 0.9198(6) 0.8621(3) 0.9044(3) 0.0589(14) Uani 1 1 d .
H19 H 0.8821 0.8840 0.8605 0.071 Uiso 1 1 calc R
C20 C 1.0286(7) 0.8931(4) 0.9543(4) 0.086(2) Uani 1 1 d .
H20 H 1.0637 0.9366 0.9441 0.103 Uiso 1 1 calc R
C21 C 1.0849(8) 0.8596(5) 1.0191(5) 0.099(3) Uani 1 1 d .
H21 H 1.1600 0.8804 1.0509 0.119 Uiso 1 1 calc R
C22 C 1.0334(7) 0.7973(5) 1.0372(4) 0.089(2) Uani 1 1 d .
H22 H 1.0709 0.7759 1.0814 0.107 Uiso 1 1 calc R
C23 C 0.9235(6) 0.7658(3) 0.9886(3) 0.0594(14) Uani 1 1 d .
C24 C 0.8425(6) 0.7016(3) 0.9960(3) 0.0556(14) Uani 1 1 d .
C25 C 0.8468(9) 0.6533(5) 1.0543(4) 0.087(2) Uani 1 1 d .
H25 H 0.9163 0.6579 1.0961 0.105 Uiso 1 1 calc R
C26 C 0.7484(10) 0.6000(4) 1.0489(4) 0.095(3) Uani 1 1 d .
H26 H 0.7513 0.5680 1.0872 0.114 Uiso 1 1 calc R
C27 C 0.6454(8) 0.5932(3) 0.9877(4) 0.077(2) Uani 1 1 d .
H27 H 0.5778 0.5570 0.9855 0.093 Uiso 1 1 calc R
C28 C 0.6397(6) 0.6387(3) 0.9293(3) 0.0545(13) Uani 1 1 d .
H28 H 0.5708 0.6326 0.8875 0.065 Uiso 1 1 calc R
C29 C 0.7377(5) 0.6934(3) 0.9336(3) 0.0446(11) Uani 1 1 d .
C30 C 0.8141(5) 0.7200(2) 0.8068(2) 0.0395(10) Uani 1 1 d .
C31 C 0.7539(5) 0.7516(2) 0.8778(2) 0.0370(10) Uani 1 1 d .
C32 C 0.5280(6) 0.7943(3) 0.9740(3) 0.0571(14) Uani 1 1 d .
H32A H 0.5021 0.7471 0.9810 0.086 Uiso 1 1 calc R
H32B H 0.4607 0.8236 0.9966 0.086 Uiso 1 1 calc R
H32C H 0.6280 0.8024 0.9965 0.086 Uiso 1 1 calc R
C33 C 0.5173(5) 0.8097(2) 0.8922(3) 0.0435(11) Uani 1 1 d .
C34 C 0.3885(5) 0.8459(3) 0.8639(3) 0.0510(12) Uani 1 1 d .
H34 H 0.3146 0.8511 0.8951 0.061 Uiso 1 1 calc R
C35 C 0.3623(5) 0.8743(3) 0.7946(3) 0.0535(13) Uani 1 1 d .
C36 C 0.2175(6) 0.9099(4) 0.7690(4) 0.081(2) Uani 1 1 d .
H36A H 0.2374 0.9544 0.7498 0.121 Uiso 1 1 calc R
H36B H 0.1607 0.9148 0.8102 0.121 Uiso 1 1 calc R
H36C H 0.1620 0.8830 0.7308 0.121 Uiso 1 1 calc R
N1 N 0.8099(4) 0.77760(19) 0.75211(19) 0.0397(9) Uani 1 1 d .
N2 N 0.6197(4) 0.79093(19) 0.84906(19) 0.0375(8) Uani 1 1 d .
Ni1 Ni 0.63804(6) 0.83070(3) 0.75643(3) 0.0399(2) Uani 1 1 d .
O1 O 0.6566(4) 0.8809(2) 0.67213(19) 0.0604(10) Uani 1 1 d .
O2 O 0.4566(4) 0.8751(2) 0.74715(19) 0.0594(10) Uani 1 1 d .
Cl2 Cl 0.6089(11) 0.9852(6) -0.0200(7) 0.428(5) Uiso 1 1 d .
Cl1 Cl 0.5163(18) 0.9700(7) 0.1046(8) 0.518(7) Uiso 1 1 d .
C37 C 0.670(2) 0.9552(11) 0.0647(13) 0.270(9) Uiso 1 1 d .
H37A H 0.6949 0.9067 0.0640 0.324 Uiso 1 1 calc R
H37B H 0.7549 0.9811 0.0881 0.324 Uiso 1 1 calc R

loop_
_atom_site_aniso_label
_atom_site_aniso_U_11
_atom_site_aniso_U_22
_atom_site_aniso_U_33
_atom_site_aniso_U_23
_atom_site_aniso_U_13
_atom_site_aniso_U_12
C1 0.047(3) 0.047(3) 0.042(3) 0.001(2) 0.014(2) 0.001(2)
C2 0.046(3) 0.064(3) 0.060(3) -0.008(3) 0.015(2) 0.002(2)
C3 0.045(3) 0.092(5) 0.090(5) -0.003(4) 0.010(3) 0.012(3)
C4 0.067(4) 0.082(5) 0.091(5) 0.012(4) 0.017(3) 0.028(4)
C5 0.080(4) 0.055(4) 0.081(4) 0.004(3) 0.028(3) 0.018(3)
C6 0.061(3) 0.044(3) 0.050(3) 0.004(2) 0.021(2) 0.006(2)
C7 0.063(3) 0.045(3) 0.049(3) -0.006(2) 0.019(2) -0.008(2)
C8 0.091(5) 0.046(3) 0.088(5) -0.017(3) 0.031(4) -0.015(3)
C9 0.107(6) 0.069(5) 0.101(6) -0.028(4) 0.024(5) -0.045(4)
C10 0.072(4) 0.084(5) 0.079(4) -0.020(4) 0.002(3) -0.034(4)
C11 0.055(3) 0.067(4) 0.051(3) -0.004(3) 0.002(2) -0.013(3)
C12 0.052(3) 0.043(3) 0.036(2) -0.002(2) 0.008(2) -0.009(2)
C13 0.063(3) 0.057(3) 0.042(3) -0.003(2) 0.022(2) -0.001(3)
C14 0.130(6) 0.097(5) 0.072(4) 0.014(4) 0.067(4) 0.040(5)
C15 0.077(4) 0.068(4) 0.045(3) 0.002(3) 0.033(3) -0.008(3)
C16 0.072(3) 0.059(3) 0.044(3) 0.007(2) 0.014(3) -0.013(3)
C17 0.121(6) 0.106(6) 0.074(5) 0.041(4) 0.041(4) 0.005(5)
C18 0.039(2) 0.060(3) 0.039(3) -0.011(2) 0.009(2) -0.001(2)
C19 0.052(3) 0.072(4) 0.055(3) -0.023(3) 0.016(2) -0.018(3)
C20 0.077(4) 0.102(5) 0.083(5) -0.045(4) 0.029(4) -0.037(4)
C21 0.065(4) 0.156(8) 0.075(5) -0.053(5) 0.002(4) -0.028(5)
C22 0.063(4) 0.152(7) 0.051(4) -0.027(4) -0.004(3) -0.004(4)
C23 0.047(3) 0.090(4) 0.040(3) -0.012(3) 0.005(2) 0.007(3)
C24 0.054(3) 0.077(4) 0.036(3) 0.009(3) 0.007(2) 0.021(3)
C25 0.090(5) 0.126(6) 0.046(4) 0.026(4) 0.013(3) 0.048(5)
C26 0.128(6) 0.085(5) 0.083(5) 0.043(4) 0.054(5) 0.037(5)
C27 0.102(5) 0.059(4) 0.081(5) 0.022(3) 0.056(4) 0.017(3)
C28 0.058(3) 0.050(3) 0.060(3) 0.010(3) 0.028(3) 0.007(2)
C29 0.044(2) 0.052(3) 0.040(3) 0.008(2) 0.015(2) 0.008(2)
C30 0.044(2) 0.041(3) 0.034(2) -0.0011(19) 0.0080(19) -0.003(2)
C31 0.039(2) 0.040(2) 0.033(2) 0.0005(19) 0.0073(18) 0.0000(19)
C32 0.067(3) 0.066(4) 0.042(3) 0.001(3) 0.019(2) 0.017(3)
C33 0.047(3) 0.045(3) 0.039(3) 0.003(2) 0.011(2) -0.001(2)
C34 0.046(3) 0.059(3) 0.051(3) 0.005(2) 0.018(2) 0.006(2)
C35 0.046(3) 0.055(3) 0.060(3) 0.008(3) 0.008(2) 0.005(2)
C36 0.061(3) 0.103(5) 0.080(4) 0.028(4) 0.016(3) 0.024(3)
N1 0.047(2) 0.040(2) 0.033(2) -0.0006(16) 0.0094(16) -0.0051(17)
N2 0.0399(19) 0.040(2) 0.0334(19) 0.0021(16) 0.0061(16) -0.0013(16)
Ni1 0.0425(3) 0.0439(4) 0.0338(3) 0.0048(3) 0.0067(2) -0.0027(3)
O1 0.063(2) 0.071(2) 0.050(2) 0.0228(18) 0.0181(17) 0.0030(19)
O2 0.054(2) 0.076(3) 0.050(2) 0.0204(19) 0.0116(17) 0.0154(18)

loop_
_atom_type_symbol
_atom_type_description
_atom_type_scat_dispersion_real
_atom_type_scat_dispersion_imag
_atom_type_scat_source
C C 0.0033 0.0016 'International Tables Vol C Tables 4.2.6.8 and 6.1.1.4'
H H 0.0000 0.0000 'International Tables Vol C Tables 4.2.6.8 and 6.1.1.4'
N N 0.0061 0.0033 'International Tables Vol C Tables 4.2.6.8 and 6.1.1.4'
O O 0.0106 0.0060 'International Tables Vol C Tables 4.2.6.8 and 6.1.1.4'
Ni Ni 0.3393 1.1124 'International Tables Vol C Tables 4.2.6.8 and 6.1.1.4'
Cl Cl 0.1484 0.1585 'International Tables Vol C Tables 4.2.6.8 and 6.1.1.4'

loop_
_geom_angle_atom_site_label_1
_geom_angle_atom_site_label_2
_geom_angle_atom_site_label_3
_geom_angle
_geom_angle_site_symmetry_1
_geom_angle_site_symmetry_3
C6 C1 C2 120.4(5) . .
C6 C1 C30 110.2(4) . .
C2 C1 C30 129.4(5) . .
C3 C2 C1 118.0(5) . .
C3 C2 H2 121.0 . .
C1 C2 H2 121.0 . .
C4 C3 C2 121.9(6) . .
C4 C3 H3 119.0 . .
C2 C3 H3 119.0 . .
C5 C4 C3 120.0(6) . .
C5 C4 H4 120.0 . .
C3 C4 H4 120.0 . .
C4 C5 C6 119.2(6) . .
C4 C5 H5 120.4 . .
C6 C5 H5 120.4 . .
C5 C6 C1 120.4(5) . .
C5 C6 C7 130.4(5) . .
C1 C6 C7 109.1(4) . .
C8 C7 C12 120.6(5) . .
C8 C7 C6 130.4(5) . .
C12 C7 C6 109.0(4) . .
C9 C8 C7 118.4(6) . .
C9 C8 H8 120.8 . .
C7 C8 H8 120.8 . .
C10 C9 C8 120.9(6) . .
C10 C9 H9 119.6 . .
C8 C9 H9 119.6 . .
C9 C10 C11 121.1(6) . .
C9 C10 H10 119.5 . .
C11 C10 H10 119.5 . .
C10 C11 C12 118.7(6) . .
C10 C11 H11 120.7 . .
C12 C11 H11 120.7 . .
C11 C12 C7 120.4(5) . .
C11 C12 C30 129.3(5) . .
C7 C12 C30 110.3(4) . .
N1 C13 C15 121.9(5) . .
N1 C13 C14 123.5(5) . .
C15 C13 C14 114.6(5) . .
C13 C14 H14A 109.5 . .
C13 C14 H14B 109.5 . .
H14A C14 H14B 109.5 . .
C13 C14 H14C 109.5 . .
H14A C14 H14C 109.5 . .
H14B C14 H14C 109.5 . .
C16 C15 C13 125.7(5) . .
C16 C15 H15 117.2 . .
C13 C15 H15 117.2 . .
O1 C16 C15 124.7(5) . .
O1 C16 C17 114.2(5) . .
C15 C16 C17 121.1(5) . .
C16 C17 H17A 109.5 . .
C16 C17 H17B 109.5 . .
H17A C17 H17B 109.5 . .
C16 C17 H17C 109.5 . .
H17A C17 H17C 109.5 . .
H17B C17 H17C 109.5 . .
C19 C18 C23 120.6(5) . .
C19 C18 C31 129.0(4) . .
C23 C18 C31 110.4(5) . .
C18 C19 C20 117.9(6) . .
C18 C19 H19 121.1 . .
C20 C19 H19 121.1 . .
C21 C20 C19 120.5(7) . .
C21 C20 H20 119.8 . .
C19 C20 H20 119.8 . .
C22 C21 C20 121.6(6) . .
C22 C21 H21 119.2 . .
C20 C21 H21 119.2 . .
C21 C22 C23 118.8(7) . .
C21 C22 H22 120.6 . .
C23 C22 H22 120.6 . .
C22 C23 C18 120.6(7) . .
C22 C23 C24 130.3(6) . .
C18 C23 C24 109.1(4) . .
C29 C24 C25 119.1(6) . .
C29 C24 C23 108.8(4) . .
C25 C24 C23 131.9(6) . .
C26 C25 C24 119.7(7) . .
C26 C25 H25 120.2 . .
C24 C25 H25 120.2 . .
C27 C26 C25 120.4(6) . .
C27 C26 H26 119.8 . .
C25 C26 H26 119.8 . .
C26 C27 C28 121.5(7) . .
C26 C27 H27 119.3 . .
C28 C27 H27 119.3 . .
C27 C28 C29 119.1(6) . .
C27 C28 H28 120.4 . .
C29 C28 H28 120.4 . .
C28 C29 C24 120.2(5) . .
C28 C29 C31 129.8(4) . .
C24 C29 C31 110.0(4) . .
N1 C30 C1 119.4(4) . .
N1 C30 C12 109.2(3) . .
C1 C30 C12 101.1(4) . .
N1 C30 C31 105.3(3) . .
C1 C30 C31 110.1(3) . .
C12 C30 C31 111.8(4) . .
N2 C31 C18 111.4(4) . .
N2 C31 C29 118.4(3) . .
C18 C31 C29 101.2(4) . .
N2 C31 C30 105.3(3) . .
C18 C31 C30 112.1(3) . .
C29 C31 C30 108.6(4) . .
C33 C32 H32A 109.5 . .
C33 C32 H32B 109.5 . .
H32A C32 H32B 109.5 . .
C33 C32 H32C 109.5 . .
H32A C32 H32C 109.5 . .
H32B C32 H32C 109.5 . .
N2 C33 C34 121.8(4) . .
N2 C33 C32 123.8(4) . .
C34 C33 C32 114.4(4) . .
C35 C34 C33 125.7(5) . .
C35 C34 H34 117.1 . .
C33 C34 H34 117.1 . .
O2 C35 C34 124.4(5) . .
O2 C35 C36 114.3(5) . .
C34 C35 C36 121.2(5) . .
C35 C36 H36A 109.5 . .
C35 C36 H36B 109.5 . .
H36A C36 H36B 109.5 . .
C35 C36 H36C 109.5 . .
H36A C36 H36C 109.5 . .
H36B C36 H36C 109.5 . .
C13 N1 C30 123.2(4) . .
C13 N1 Ni1 124.2(3) . .
C30 N1 Ni1 110.0(3) . .
C33 N2 C31 122.3(4) . .
C33 N2 Ni1 123.7(3) . .
C31 N2 Ni1 111.9(3) . .
O1 Ni1 O2 81.01(16) . .
O1 Ni1 N1 95.72(16) . .
O2 Ni1 N1 170.72(16) . .
O1 Ni1 N2 172.29(17) . .
O2 Ni1 N2 95.89(15) . .
N1 Ni1 N2 88.39(15) . .
C16 O1 Ni1 126.6(4) . .
C35 O2 Ni1 126.1(3) . .
C37 Cl2 Cl1 162.3(10) . 3_675
C37 Cl2 Cl2 90.1(10) . 3_675
Cl1 Cl2 Cl2 72.4(7) 3_675 3_675
C37 Cl1 Cl2 99.7(11) . 3_675
Cl1 C37 Cl2 97.8(13) . .
Cl1 C37 H37A 112.2 . .
Cl2 C37 H37A 112.2 . .
Cl1 C37 H37B 112.2 . .
Cl2 C37 H37B 112.2 . .
H37A C37 H37B 109.8 . .

loop_
_geom_bond_atom_site_label_1
_geom_bond_atom_site_label_2
_geom_bond_distance
_geom_bond_site_symmetry_2
C1 C6 1.395(7) .
C1 C2 1.381(7) .
C1 C30 1.532(6) .
C2 C3 1.388(8) .
C2 H2 0.9300 .
C3 C4 1.373(9) .
C3 H3 0.9300 .
C4 C5 1.374(9) .
C4 H4 0.9300 .
C5 C6 1.388(7) .
C5 H5 0.9300 .
C6 C7 1.460(7) .
C7 C8 1.382(8) .
C7 C12 1.390(7) .
C8 C9 1.386(10) .
C8 H8 0.9300 .
C9 C10 1.371(10) .
C9 H9 0.9300 .
C10 C11 1.378(8) .
C10 H10 0.9300 .
C11 C12 1.382(7) .
C11 H11 0.9300 .
C12 C30 1.538(6) .
C13 N1 1.331(6) .
C13 C15 1.410(7) .
C13 C14 1.511(8) .
C14 H14A 0.9600 .
C14 H14B 0.9600 .
C14 H14C 0.9600 .
C15 C16 1.355(8) .
C15 H15 0.9300 .
C16 O1 1.277(6) .
C16 C17 1.513(8) .
C17 H17A 0.9600 .
C17 H17B 0.9600 .
C17 H17C 0.9600 .
C18 C19 1.392(8) .
C18 C23 1.388(7) .
C18 C31 1.526(6) .
C19 C20 1.393(8) .
C19 H19 0.9300 .
C20 C21 1.387(11) .
C20 H20 0.9300 .
C21 C22 1.353(12) .
C21 H21 0.9300 .
C22 C23 1.390(8) .
C22 H22 0.9300 .
C23 C24 1.462(8) .
C24 C29 1.396(7) .
C24 C25 1.409(9) .
C25 C26 1.363(11) .
C25 H25 0.9300 .
C26 C27 1.368(11) .
C26 H26 0.9300 .
C27 C28 1.375(8) .
C27 H27 0.9300 .
C28 C29 1.382(7) .
C28 H28 0.9300 .
C29 C31 1.536(6) .
C30 N1 1.494(6) .
C30 C31 1.580(6) .
C31 N2 1.477(5) .
C32 C33 1.503(6) .
C32 H32A 0.9600 .
C32 H32B 0.9600 .
C32 H32C 0.9600 .
C33 N2 1.332(6) .
C33 C34 1.406(7) .
C34 C35 1.367(7) .
C34 H34 0.9300 .
C35 O2 1.281(6) .
C35 C36 1.505(7) .
C36 H36A 0.9600 .
C36 H36B 0.9600 .
C36 H36C 0.9600 .
N1 Ni1 1.876(4) .
N2 Ni1 1.874(3) .
Ni1 O1 1.837(3) .
Ni1 O2 1.844(3) .
Cl2 C37 1.673(18) .
Cl2 Cl1 1.996(15) 3_675
Cl2 Cl2 2.253(18) 3_675
Cl1 C37 1.67(2) .
Cl1 Cl2 1.996(15) 3_675
C37 H37A 0.9700 .
C37 H37B 0.9700 .

loop_
_geom_torsion_atom_site_label_1
_geom_torsion_atom_site_label_2
_geom_torsion_atom_site_label_3
_geom_torsion_atom_site_label_4
_geom_torsion
_geom_torsion_site_symmetry_1
C6 C1 C2 C3 0.9(8) .
C30 C1 C2 C3 -179.1(5) .
C1 C2 C3 C4 -1.6(9) .
C2 C3 C4 C5 1.3(11) .
C3 C4 C5 C6 -0.3(10) .
C4 C5 C6 C1 -0.5(8) .
C4 C5 C6 C7 174.8(6) .
C2 C1 C6 C5 0.2(8) .
C30 C1 C6 C5 -179.9(5) .
C2 C1 C6 C7 -176.0(4) .
C30 C1 C6 C7 3.9(5) .
C5 C6 C7 C8 2.4(10) .
C1 C6 C7 C8 178.0(6) .
C5 C6 C7 C12 -176.6(5) .
C1 C6 C7 C12 -1.0(6) .
C12 C7 C8 C9 0.0(9) .
C6 C7 C8 C9 -178.9(6) .
C7 C8 C9 C10 0.2(10) .
C8 C9 C10 C11 0.2(11) .
C9 C10 C11 C12 -0.8(10) .
C10 C11 C12 C7 1.0(8) .
C10 C11 C12 C30 -177.9(5) .
C8 C7 C12 C11 -0.6(8) .
C6 C7 C12 C11 178.5(5) .
C8 C7 C12 C30 178.5(5) .
C6 C7 C12 C30 -2.3(5) .
N1 C13 C15 C16 -10.7(9) .
C14 C13 C15 C16 166.9(6) .
C13 C15 C16 O1 0.3(10) .
C13 C15 C16 C17 -177.6(6) .
C23 C18 C19 C20 1.6(7) .
C31 C18 C19 C20 -179.0(5) .
C18 C19 C20 C21 0.7(9) .
C19 C20 C21 C22 -2.2(11) .
C20 C21 C22 C23 1.4(11) .
C21 C22 C23 C18 1.0(9) .
C21 C22 C23 C24 -175.9(6) .
C19 C18 C23 C22 -2.5(8) .
C31 C18 C23 C22 178.1(5) .
C19 C18 C23 C24 175.0(4) .
C31 C18 C23 C24 -4.5(5) .
C22 C23 C24 C29 177.2(6) .
C18 C23 C24 C29 0.1(6) .
C22 C23 C24 C25 2.2(10) .
C18 C23 C24 C25 -175.0(6) .
C29 C24 C25 C26 -0.4(9) .
C23 C24 C25 C26 174.3(6) .
C24 C25 C26 C27 -0.3(10) .
C25 C26 C27 C28 1.3(10) .
C26 C27 C28 C29 -1.7(8) .
C27 C28 C29 C24 1.0(7) .
C27 C28 C29 C31 -179.1(5) .
C25 C24 C29 C28 0.0(7) .
C23 C24 C29 C28 -175.8(4) .
C25 C24 C29 C31 -179.9(5) .
C23 C24 C29 C31 4.3(5) .
C6 C1 C30 N1 -124.7(4) .
C2 C1 C30 N1 55.3(7) .
C6 C1 C30 C12 -5.0(5) .
C2 C1 C30 C12 175.0(5) .
C6 C1 C30 C31 113.4(4) .
C2 C1 C30 C31 -66.7(6) .
C11 C12 C30 N1 -49.9(6) .
C7 C12 C30 N1 131.0(4) .
C11 C12 C30 C1 -176.6(5) .
C7 C12 C30 C1 4.4(5) .
C11 C12 C30 C31 66.2(6) .
C7 C12 C30 C31 -112.8(4) .
C19 C18 C31 N2 -46.1(6) .
C23 C18 C31 N2 133.3(4) .
C19 C18 C31 C29 -172.9(5) .
C23 C18 C31 C29 6.6(5) .
C19 C18 C31 C30 71.6(6) .
C23 C18 C31 C30 -109.0(4) .
C28 C29 C31 N2 51.6(7) .
C24 C29 C31 N2 -128.5(4) .
C28 C29 C31 C18 173.6(5) .
C24 C29 C31 C18 -6.5(5) .
C28 C29 C31 C30 -68.3(6) .
C24 C29 C31 C30 111.6(4) .
N1 C30 C31 N2 45.9(4) .
C1 C30 C31 N2 175.8(3) .
C12 C30 C31 N2 -72.6(4) .
N1 C30 C31 C18 -75.4(4) .
C1 C30 C31 C18 54.6(5) .
C12 C30 C31 C18 166.1(4) .
N1 C30 C31 C29 173.6(3) .
C1 C30 C31 C29 -56.4(5) .
C12 C30 C31 C29 55.1(5) .
N2 C33 C34 C35 -9.8(8) .
C32 C33 C34 C35 170.4(5) .
C33 C34 C35 O2 -4.4(9) .
C33 C34 C35 C36 177.7(5) .
C15 C13 N1 C30 173.3(5) .
C14 C13 N1 C30 -4.0(8) .
C15 C13 N1 Ni1 13.8(7) .
C14 C13 N1 Ni1 -163.6(5) .
C1 C30 N1 C13 34.7(6) .
C12 C30 N1 C13 -80.7(5) .
C31 C30 N1 C13 159.1(4) .
C1 C30 N1 Ni1 -163.2(3) .
C12 C30 N1 Ni1 81.4(4) .
C31 C30 N1 Ni1 -38.8(4) .
C34 C33 N2 C31 -178.7(4) .
C32 C33 N2 C31 1.2(7) .
C34 C33 N2 Ni1 19.0(6) .
C32 C33 N2 Ni1 -161.2(4) .
C18 C31 N2 C33 -76.4(5) .
C29 C31 N2 C33 40.3(6) .
C30 C31 N2 C33 161.9(4) .
C18 C31 N2 Ni1 87.8(4) .
C29 C31 N2 Ni1 -155.4(3) .
C30 C31 N2 Ni1 -33.9(4) .
C13 N1 Ni1 O1 -7.3(4) .
C30 N1 Ni1 O1 -169.2(3) .
C13 N1 Ni1 O2 61.5(11) .
C30 N1 Ni1 O2 -100.4(10) .
C13 N1 Ni1 N2 179.2(4) .
C30 N1 Ni1 N2 17.3(3) .
C33 N2 Ni1 O1 52.3(13) .
C31 N2 Ni1 O1 -111.6(11) .
C33 N2 Ni1 O2 -13.5(4) .
C31 N2 Ni1 O2 -177.5(3) .
C33 N2 Ni1 N1 174.7(4) .
C31 N2 Ni1 N1 10.8(3) .
C15 C16 O1 Ni1 5.6(8) .
C17 C16 O1 Ni1 -176.4(4) .
O2 Ni1 O1 C16 -173.5(5) .
N1 Ni1 O1 C16 -2.2(5) .
N2 Ni1 O1 C16 119.8(11) .
C34 C35 O2 Ni1 7.4(8) .
C36 C35 O2 Ni1 -174.6(4) .
O1 Ni1 O2 C35 -172.2(5) .
N1 Ni1 O2 C35 117.8(9) .
N2 Ni1 O2 C35 0.7(5) .
Cl2 Cl1 C37 Cl2 -2.5(15) 3_675
Cl1 Cl2 C37 Cl1 8(5) 3_675
Cl2 Cl2 C37 Cl1 2.2(13) 3_675
